data_7159300
loop_
_publ_author_name
'Saney, Liban'
'Christensen, Kirsten E.'
'Genov, Miroslav'
'Pretsch, Alexander'
'Pretsch, Dagmar'
'Moloney, Mark G.'

_publ_section_title
;
 Tetramate derivatives by chemoselective Dieckmann ring closure of
 <i>allo</i>-phenylserines, and their antibacterial activity.
;
_journal_issue 19
_journal_name_full 'Organic &amp; biomolecular chemistry'
_journal_page_first 4061
_journal_page_last 4071
_journal_paper_doi 10.1039/d3ob00376k
_journal_volume 21
_journal_year 2023
_chemical_formula_moiety 'C12 H8 N2 O'
_chemical_formula_sum 'C12 H8 N2 O'
_chemical_formula_weight 196.21
_chemical_melting_point ?
_space_group_IT_number 15
_space_group_name_Hall '-C 2yc'
_space_group_name_H-M_alt 'C 1 2/c 1'
_symmetry_cell_setting monoclinic
_symmetry_space_group_name_Hall '-C 2yc'
_symmetry_space_group_name_H-M 'C 1 2/c 1'
_atom_sites_solution_hydrogens difmap
_atom_sites_solution_primary other
_audit_block_doi 10.5517/ccdc.csd.cc2bhq6s
_audit_creation_date 2021-02-18
_audit_creation_method 'CRYSTALS_ver_14.61_build_7932 '
_audit_update_record
;
2022-03-18 deposited with the CCDC.	2023-04-12 downloaded from the CCDC.
;
_cell_angle_alpha 90
_cell_angle_beta 92.249(4)
_cell_angle_gamma 90
_cell_formula_units_Z 8
_cell_length_a 12.9946(5)
_cell_length_b 9.2309(3)
_cell_length_c 15.3935(6)
_cell_measurement_reflns_used 4014
_cell_measurement_temperature 150
_cell_measurement_theta_max 75.95
_cell_measurement_theta_min 5.74
_cell_volume 1845.06(12)
_computing_cell_refinement
; 
 CrysAlisPro (Rigaku Oxford Diffraction, 2017) 
;
_computing_data_collection 'SuperNova, (Oxford Diffraction, 2010)'
_computing_data_reduction
; 
 CrysAlisPro (Rigaku Oxford Diffraction, 2017) 
;
_computing_molecular_graphics 'CAMERON (Watkin et al., 1996)'
_computing_publication_material 'CRYSTALS (Betteridge et al., 2003)'
_computing_structure_refinement 'CRYSTALS (Betteridge et al., 2003)'
_computing_structure_solution 'Superflip (Palatinus & Chapuis, 2007)'
_diffrn_ambient_temperature 150
_diffrn_measured_fraction_theta_full 0.997
_diffrn_measured_fraction_theta_max 0.993
_diffrn_measurement_device Area
_diffrn_measurement_device_type 'Oxford Diffraction SuperNova'
_diffrn_measurement_method \w
_diffrn_radiation_monochromator 'focussing mirrors'
_diffrn_radiation_type 'Cu K\a'
_diffrn_radiation_wavelength 1.54184
_diffrn_reflns_av_R_equivalents 0.026
_diffrn_reflns_av_sigmaI/netI 0.0348
_diffrn_reflns_av_unetI/netI 0.035
_diffrn_reflns_limit_h_max 15
_diffrn_reflns_limit_h_min -16
_diffrn_reflns_limit_k_max 10
_diffrn_reflns_limit_k_min -11
_diffrn_reflns_limit_l_max 19
_diffrn_reflns_limit_l_min -19
_diffrn_reflns_number 6560
_diffrn_reflns_theta_full 74.479
_diffrn_reflns_theta_max 75.999
_diffrn_reflns_theta_min 5.881
_diffrn_standards_number 0
_exptl_absorpt_coefficient_mu 0.752
_exptl_absorpt_correction_T_max 0.94
_exptl_absorpt_correction_T_min 0.75
_exptl_absorpt_correction_type multi-scan
_exptl_absorpt_process_details
; 
 CrysAlisPro (Rigaku Oxford Diffraction, 2017) 
;
_exptl_crystal_colour clear_pale_colourless
_exptl_crystal_density_diffrn 1.413
_exptl_crystal_density_meas ?
_exptl_crystal_density_method 'not measured'
_exptl_crystal_description block
_exptl_crystal_F_000 816
_exptl_crystal_size_max 0.21
_exptl_crystal_size_mid 0.16
_exptl_crystal_size_min 0.08
_refine_diff_density_max 0.66
_refine_diff_density_min -0.23
_refine_ls_extinction_method None
_refine_ls_goodness_of_fit_ref 1.0062
_refine_ls_hydrogen_treatment constr
_refine_ls_matrix_type full
_refine_ls_number_parameters 136
_refine_ls_number_reflns 1914
_refine_ls_number_restraints 0
_refine_ls_R_factor_all 0.0658
_refine_ls_R_factor_gt 0.0620
_refine_ls_shift/su_max 0.0002977
_refine_ls_shift/su_mean 0.0000344
_refine_ls_structure_factor_coef Fsqd
_refine_ls_weighting_details
;
 Method= Modified Sheldrick 
 w=1/[\s^2^(F^2^) + ( 0.10P)^2^ + 2.93P] 
 ,where P=(max(Fo^2^,0) + 2Fc^2^)/3 
;
_refine_ls_weighting_scheme calc
_refine_ls_wR_factor_all 0.1776
_refine_ls_wR_factor_gt 0.1721
_refine_ls_wR_factor_ref 0.1776
_reflns_limit_h_max 16
_reflns_limit_h_min -16
_reflns_limit_k_max 11
_reflns_limit_k_min 0
_reflns_limit_l_max 19
_reflns_limit_l_min 0
_reflns_number_gt 1726
_reflns_number_total 1914
_reflns_threshold_expression I>2.0\s(I)
_oxford_diffrn_Wilson_B_factor 2.68
_oxford_diffrn_Wilson_scale 0.06
_oxford_refine_ls_scale 3.96(14)
_oxford_structure_analysis_title 7388
_cod_data_source_file d3ob00376k2.cif
_cod_data_source_block 11-189
_cod_depositor_comments
;
The following automatic conversions were performed:

data item '_chemical_melting_point' value 'not measured' was changed
to '?' -- the value is undefined or not given.

data item '_exptl_crystal_density_meas' value 'not measured' was
changed to '?' -- the value is perceived as not measured.

Automatic conversion script
Id: cif_fix_values 8170 2020-07-09 18:12:32Z antanas 

 Adding full bibliography for 7159291--7159301.cif.
;
_cod_original_sg_symbol_H-M 'C 2/c '
_cod_database_code 7159300
_oxford_refine_reflns_threshold_expression I>-10.0\s(I)
_refine_ls_r_factor_ref 0.0658
_reflns_number_all 1914

loop_
_symmetry_equiv_pos_as_xyz
x,y,z
-x,-y,-z
x+1/2,y+1/2,z
-x+1/2,-y+1/2,-z
x,-y,z+1/2
-x,y,-z+1/2
x+1/2,-y+1/2,z+1/2
-x+1/2,y+1/2,-z+1/2

loop_
_atom_site_label
_atom_site_type_symbol
_atom_site_fract_x
_atom_site_fract_y
_atom_site_fract_z
_atom_site_U_iso_or_equiv
_atom_site_occupancy
_atom_site_adp_type
_atom_site_refinement_flags_posn
_atom_site_refinement_flags_adp
_atom_site_refinement_flags_occupancy
_atom_site_disorder_assembly
_atom_site_disorder_group
_atom_site_attached_hydrogens
O1 O 0.82102(12) 1.03044(18) 0.58648(11) 0.0422 1.0000 Uani . . . . . .
C2 C 0.74538(15) 0.9637(2) 0.55994(13) 0.0332 1.0000 Uani . . . . . .
N3 N 0.69074(13) 0.9877(2) 0.48211(12) 0.0360 1.0000 Uani . . . . . .
C4 C 0.69276(17) 1.0976(2) 0.41423(15) 0.0389 1.0000 Uani . . . . . .
C5 C 0.60951(17) 1.0420(2) 0.34725(15) 0.0374 1.0000 Uani . . . . . .
C6 C 0.55867(15) 0.9186(2) 0.39311(13) 0.0324 1.0000 Uani . . . . . .
C7 C 0.60994(14) 0.8914(2) 0.46871(13) 0.0303 1.0000 Uani . . . . . .
C8 C 0.60975(14) 0.7938(2) 0.54346(13) 0.0312 1.0000 Uani . . . . . .
C9 C 0.54761(16) 0.6785(2) 0.56506(14) 0.0347 1.0000 Uani . . . . . .
C10 C 0.56929(17) 0.6086(2) 0.64416(15) 0.0391 1.0000 Uani . . . . . .
C11 C 0.65118(19) 0.6522(3) 0.69889(14) 0.0421 1.0000 Uani . . . . . .
C12 C 0.71505(16) 0.7663(3) 0.67673(13) 0.0380 1.0000 Uani . . . . . .
C13 C 0.69290(14) 0.8370(2) 0.59935(13) 0.0311 1.0000 Uani . . . . . .
C14 C 0.47147(15) 0.8400(2) 0.36153(13) 0.0358 1.0000 Uani . . . . . .
N15 N 0.40074(17) 0.7796(3) 0.33391(14) 0.0541 1.0000 Uani . . . . . .
H42 H 0.6716 1.1906 0.4392 0.0466 1.0000 Uiso R . . . . .
H41 H 0.7619 1.1055 0.3916 0.0467 1.0000 Uiso R . . . . .
H52 H 0.5614 1.1173 0.3304 0.0452 1.0000 Uiso R . . . . .
H51 H 0.6422 1.0044 0.2940 0.0447 1.0000 Uiso R . . . . .
H91 H 0.4928 0.6502 0.5283 0.0418 1.0000 Uiso R . . . . .
H101 H 0.5291 0.5301 0.6602 0.0472 1.0000 Uiso R . . . . .
H111 H 0.6644 0.6015 0.7505 0.0509 1.0000 Uiso R . . . . .
H121 H 0.7695 0.7924 0.7129 0.0457 1.0000 Uiso R . . . . .

loop_
_atom_site_aniso_label
_atom_site_aniso_U_11
_atom_site_aniso_U_22
_atom_site_aniso_U_33
_atom_site_aniso_U_23
_atom_site_aniso_U_13
_atom_site_aniso_U_12
O1 0.0327(8) 0.0486(9) 0.0449(9) -0.0126(7) -0.0037(6) -0.0112(6)
C2 0.0276(9) 0.0352(10) 0.0365(10) -0.0097(8) -0.0010(7) -0.0015(7)
N3 0.0345(9) 0.0358(9) 0.0375(9) -0.0029(7) -0.0010(7) -0.0092(7)
C4 0.0379(11) 0.0320(10) 0.0468(12) 0.0001(9) 0.0024(9) -0.0085(8)
C5 0.0380(11) 0.0332(10) 0.0409(11) -0.0010(8) 0.0018(8) -0.0024(8)
C6 0.0314(10) 0.0330(10) 0.0328(10) -0.0017(8) 0.0011(7) -0.0016(8)
C7 0.0278(9) 0.0315(9) 0.0317(9) -0.0054(7) 0.0038(7) -0.0025(7)
C8 0.0274(9) 0.0324(10) 0.0337(10) -0.0022(7) -0.0009(7) 0.0011(7)
C9 0.0304(9) 0.0342(10) 0.0395(11) -0.0005(8) 0.0006(8) 0.0001(8)
C10 0.0412(11) 0.0344(10) 0.0426(11) 0.0003(8) 0.0107(9) 0.0013(8)
C11 0.0506(12) 0.0444(12) 0.0315(10) 0.0021(9) 0.0029(9) 0.0089(10)
C12 0.0364(10) 0.0464(12) 0.0309(10) -0.0079(8) -0.0038(8) 0.0054(9)
C13 0.0257(9) 0.0334(10) 0.0343(10) -0.0076(8) 0.0005(7) 0.0027(7)
C14 0.0313(10) 0.0400(11) 0.0360(10) 0.0026(8) -0.0008(8) -0.0026(8)
N15 0.0491(12) 0.0673(14) 0.0451(11) 0.0082(10) -0.0089(9) -0.0216(10)

loop_
_atom_type_symbol
_atom_type_scat_dispersion_real
_atom_type_scat_dispersion_imag
_atom_type_scat_Cromer_Mann_a1
_atom_type_scat_Cromer_Mann_b1
_atom_type_scat_Cromer_Mann_a2
_atom_type_scat_Cromer_Mann_b2
_atom_type_scat_Cromer_Mann_a3
_atom_type_scat_Cromer_Mann_b3
_atom_type_scat_Cromer_Mann_a4
_atom_type_scat_Cromer_Mann_b4
_atom_type_scat_Cromer_Mann_c
_atom_type_scat_source
C 0.0181 0.0091 2.3100 20.8439 1.0200 10.2075 1.5886 0.5687 0.8650 51.6512 0.2156 'International Tables Vol C 4.2.6.8 and 6.1.1.4'
H 0.0000 0.0000 0.4930 10.5109 0.3229 26.1257 0.1402 3.1424 0.0408 57.7998 0.0030 'International Tables Vol C 4.2.6.8 and 6.1.1.4'
N 0.0311 0.0180 12.2126 0.0057 3.1322 9.8933 2.0125 28.9975 1.1663 0.5826 -11.5290 'International Tables Vol C 4.2.6.8 and 6.1.1.4'
O 0.0492 0.0322 3.0485 13.2771 2.2868 5.7011 1.5463 0.3239 0.8670 32.9089 0.2508 'International Tables Vol C 4.2.6.8 and 6.1.1.4'

loop_
_citation_id
_citation_doi
_citation_year
1 10.3390/antibiotics12010009 2023

loop_
_geom_angle_atom_site_label_1
_geom_angle_site_symmetry_1
_geom_angle_atom_site_label_2
_geom_angle_site_symmetry_2
_geom_angle_atom_site_label_3
_geom_angle_site_symmetry_3
_geom_angle
_geom_angle_publ_flag
O1 . C2 . N3 . 126.0(2) yes
O1 . C2 . C13 . 129.4(2) yes
N3 . C2 . C13 . 104.46(16) yes
C2 . N3 . C4 . 135.07(17) yes
C2 . N3 . C7 . 112.67(17) yes
C4 . N3 . C7 . 112.03(17) yes
N3 . C4 . C5 . 102.36(16) yes
N3 . C4 . H42 . 108.3 no
C5 . C4 . H42 . 110.5 no
N3 . C4 . H41 . 110.4 no
C5 . C4 . H41 . 114.4 no
H42 . C4 . H41 . 110.4 no
C4 . C5 . C6 . 104.24(17) yes
C4 . C5 . H52 . 111.5 no
C6 . C5 . H52 . 112.3 no
C4 . C5 . H51 . 110.6 no
C6 . C5 . H51 . 109.3 no
H52 . C5 . H51 . 108.8 no
C5 . C6 . C7 . 109.62(17) yes
C5 . C6 . C14 . 125.90(18) yes
C7 . C6 . C14 . 124.46(19) yes
N3 . C7 . C6 . 110.91(18) yes
N3 . C7 . C8 . 107.64(17) yes
C6 . C7 . C8 . 141.45(18) yes
C7 . C8 . C9 . 132.99(18) yes
C7 . C8 . C13 . 106.33(17) yes
C9 . C8 . C13 . 120.68(19) yes
C8 . C9 . C10 . 117.70(19) yes
C8 . C9 . H91 . 120.7 no
C10 . C9 . H91 . 121.6 no
C9 . C10 . C11 . 121.2(2) yes
C9 . C10 . H101 . 119.6 no
C11 . C10 . H101 . 119.2 no
C10 . C11 . C12 . 121.3(2) yes
C10 . C11 . H111 . 118.8 no
C12 . C11 . H111 . 119.8 no
C11 . C12 . C13 . 117.63(19) yes
C11 . C12 . H121 . 120.3 no
C13 . C12 . H121 . 122.1 no
C2 . C13 . C8 . 108.89(17) yes
C2 . C13 . C12 . 129.65(18) yes
C8 . C13 . C12 . 121.46(19) yes
C6 . C14 . N15 . 177.9(2) yes

loop_
_geom_bond_atom_site_label_1
_geom_bond_site_symmetry_1
_geom_bond_atom_site_label_2
_geom_bond_site_symmetry_2
_geom_bond_distance
_geom_bond_publ_flag
O1 . C2 . 1.217(2) yes
C2 . N3 . 1.386(3) yes
C2 . C13 . 1.495(3) yes
N3 . C4 . 1.457(3) yes
N3 . C7 . 1.385(2) yes
C4 . C5 . 1.552(3) yes
C4 . H42 . 0.983 no
C4 . H41 . 0.980 no
C5 . C6 . 1.506(3) yes
C5 . H52 . 0.964 no
C5 . H51 . 1.000 no
C6 . C7 . 1.342(3) yes
C6 . C14 . 1.415(3) yes
C7 . C8 . 1.461(3) yes
C8 . C9 . 1.384(3) yes
C8 . C13 . 1.412(3) yes
C9 . C10 . 1.397(3) yes
C9 . H91 . 0.930 no
C10 . C11 . 1.391(3) yes
C10 . H101 . 0.932 no
C11 . C12 . 1.391(3) yes
C11 . H111 . 0.933 no
C12 . C13 . 1.379(3) yes
C12 . H121 . 0.915 no
C14 . N15 . 1.143(3) yes

loop_
_geom_hbond_atom_site_label_D
_geom_hbond_site_symmetry_D
_geom_hbond_atom_site_label_H
_geom_hbond_site_symmetry_H
_geom_hbond_atom_site_label_A
_geom_hbond_site_symmetry_A
_geom_hbond_angle_DHA
_geom_hbond_distance_DH
_geom_hbond_distance_HA
_geom_hbond_distance_DA
_geom_hbond_publ_flag
C4 . H41 . N15 3_555 146 0.98 2.60 3.452(3) yes
C11 . H111 . O1 8_646 163 0.93 2.59 3.495(3) yes
C12 . H121 . N15 7_565 148 0.92 2.56 3.376(3) yes
